data_4505241
loop_
_publ_author_name
'Hao, Xiang'
'Siegler, Maxime A.'
'Parkin, Sean'
'Brock, Carolyn Pratt'

_publ_section_title
;
 [M(H2O)2(15-crown-5)](NO3)2:&#x2009; A System Rich in Polymorphic and
 Modulated Phases&#x2020;
;
_journal_issue 6
_journal_name_full 'Crystal Growth &amp; Design'
_journal_page_first 2225
_journal_paper_doi 10.1021/cg050312j
_journal_volume 5
_journal_year 2005
_chemical_formula_moiety '(C10 H24 O7 Mn 2+), 2(N O3 1-)'
_chemical_formula_sum 'C10 H24 Mn N2 O13'
_chemical_formula_weight 435.25
_chemical_name_systematic 'diaqua(15-crown-5)manganese(II) nitrate'
_space_group_IT_number 2
_symmetry_cell_setting triclinic
_symmetry_space_group_name_Hall '-P 1 (1/2*x+1/2*y,1/2*x-1/2*y,-z)'
_symmetry_space_group_name_H-M 'C -1'
_atom_sites_solution_hydrogens geom
_atom_sites_solution_primary direct
_atom_sites_solution_secondary difmap
_audit_creation_method SHELXL-97
_cell_angle_alpha 89.78(3)
_cell_angle_beta 126.43(4)
_cell_angle_gamma 89.98(3)
_cell_formula_units_Z 8
_cell_length_a 14.544(3)
_cell_length_b 28.470(6)
_cell_length_c 10.646(2)
_cell_measurement_reflns_used 4918
_cell_measurement_temperature 90(2)
_cell_measurement_theta_max 27.48
_cell_measurement_theta_min 1.00
_cell_volume 3547(2)
_computing_cell_refinement 'SCALEPACK (Otwinowski & Minor, 1997)'
_computing_data_collection 'COLLECT (Nonius, 1998)'
_computing_data_reduction 'DENZO-SMN (Otwinowski & Minor, 1997)'
_computing_molecular_graphics 'XP in Siemens SHELXTL (Sheldrick, 1994)'
_computing_publication_material
;
SHELX97-2 (Sheldrick, 1997) and local procedures
;
_computing_structure_refinement 'SHELXL-97 (Sheldrick, 1997)'
_computing_structure_solution 'SHELXS-97 (Sheldrick, 1990)'
_diffrn_ambient_temperature 90(2)
_diffrn_detector_area_resol_mean 18
_diffrn_measured_fraction_theta_full 0.996
_diffrn_measured_fraction_theta_max 0.996
_diffrn_measurement_device_type 'Nonius KappaCCD diffractometer'
_diffrn_measurement_method '\w scans at fixed \c = 55\%'
_diffrn_radiation_monochromator graphite
_diffrn_radiation_source 'fine-focus sealed tube'
_diffrn_radiation_type MoK\a
_diffrn_radiation_wavelength 0.71073
_diffrn_reflns_av_R_equivalents 0.0149
_diffrn_reflns_av_sigmaI/netI 0.0395
_diffrn_reflns_limit_h_max 18
_diffrn_reflns_limit_h_min -18
_diffrn_reflns_limit_k_max 36
_diffrn_reflns_limit_k_min -31
_diffrn_reflns_limit_l_max 13
_diffrn_reflns_limit_l_min -13
_diffrn_reflns_number 11181
_diffrn_reflns_theta_full 27.47
_diffrn_reflns_theta_max 27.47
_diffrn_reflns_theta_min 1.88
_diffrn_standards_decay_% <1
_exptl_absorpt_coefficient_mu 0.815
_exptl_absorpt_correction_T_max 0.8540
_exptl_absorpt_correction_T_min 0.7921
_exptl_absorpt_correction_type multi-scan
_exptl_absorpt_process_details 'SCALEPACK (Otwinowski & Minor, 1997)'
_exptl_crystal_colour colourless
_exptl_crystal_density_diffrn 1.630
_exptl_crystal_density_method 'not measured'
_exptl_crystal_description block
_exptl_crystal_F_000 1816
_exptl_crystal_size_max 0.30
_exptl_crystal_size_mid 0.20
_exptl_crystal_size_min 0.20
_refine_diff_density_max 0.301
_refine_diff_density_min -0.416
_refine_diff_density_rms 0.053
_refine_ls_extinction_method none
_refine_ls_goodness_of_fit_ref 1.011
_refine_ls_hydrogen_treatment mixed
_refine_ls_matrix_type full
_refine_ls_number_parameters 495
_refine_ls_number_reflns 8102
_refine_ls_number_restraints 12
_refine_ls_restrained_S_all 1.011
_refine_ls_R_factor_all 0.0361
_refine_ls_R_factor_gt 0.0285
_refine_ls_shift/su_max 0.004
_refine_ls_shift/su_mean 0.000
_refine_ls_structure_factor_coef Fsqd
_refine_ls_weighting_details 'calc w=1/[\s^2^(Fo^2^)+(0.0289P)^2^+2.5276P] where P=(Fo^2^+2Fc^2^)/3'
_refine_ls_weighting_scheme calc
_refine_ls_wR_factor_gt 0.0689
_refine_ls_wR_factor_ref 0.0731
_reflns_number_gt 7133
_reflns_number_total 8102
_reflns_threshold_expression >2\s(I)
_cod_data_source_file cg050312jsi20050701_021824.cif
_cod_data_source_block k03012c
_cod_original_cell_volume 3546.7(18)
_cod_original_sg_symbol_H-M C-1
_cod_database_code 4505241

loop_
_symmetry_equiv_pos_as_xyz
'x, y, z'
'x+1/2, y+1/2, z'
'-x, -y, -z'
'-x+1/2, -y+1/2, -z'

loop_
_atom_site_label
_atom_site_type_symbol
_atom_site_fract_x
_atom_site_fract_y
_atom_site_fract_z
_atom_site_U_iso_or_equiv
_atom_site_adp_type
_atom_site_occupancy
_atom_site_symmetry_multiplicity
_atom_site_calc_flag
_atom_site_refinement_flags
Mn1 Mn 0.493613(18) 0.251442(7) 0.48007(3) 0.01129(6) Uani 1 1 d .
O11 O 0.68483(9) 0.26563(4) 0.61059(12) 0.0147(2) Uani 1 1 d .
O21 O 0.51032(9) 0.30421(4) 0.33777(12) 0.0149(2) Uani 1 1 d .
O31 O 0.32215(9) 0.25611(4) 0.24457(12) 0.0143(2) Uani 1 1 d .
O41 O 0.36563(9) 0.21569(4) 0.50796(12) 0.0151(2) Uani 1 1 d .
O51 O 0.58547(9) 0.21744(4) 0.70771(13) 0.0170(2) Uani 1 1 d .
O61 O 0.47622(10) 0.31272(4) 0.57734(14) 0.0184(2) Uani 1 1 d D
H1W H 0.4887(17) 0.3112(7) 0.6606(19) 0.028 Uiso 1 1 d D
H2W H 0.4402(16) 0.3352(6) 0.533(2) 0.028 Uiso 1 1 d D
O71 O 0.51344(11) 0.18786(4) 0.39457(14) 0.0210(3) Uani 1 1 d D
H3W H 0.5540(17) 0.1672(6) 0.451(2) 0.031 Uiso 1 1 d D
H4W H 0.5004(18) 0.1837(7) 0.3130(19) 0.031 Uiso 1 1 d D
C11 C 0.70400(14) 0.30837(6) 0.55634(19) 0.0195(3) Uani 1 1 d .
H11A H 0.7845 0.3101 0.5935 0.023 Uiso 1 1 calc R
H11B H 0.6873 0.3361 0.5958 0.023 Uiso 1 1 calc R
C21 C 0.62496(13) 0.30734(6) 0.38084(19) 0.0189(3) Uani 1 1 d .
H21A H 0.6336 0.3363 0.3368 0.023 Uiso 1 1 calc R
H21B H 0.6421 0.2799 0.3411 0.023 Uiso 1 1 calc R
C31 C 0.42195(13) 0.30044(6) 0.17316(18) 0.0165(3) Uani 1 1 d .
H31A H 0.4338 0.2721 0.1306 0.020 Uiso 1 1 calc R
H31B H 0.4214 0.3284 0.1173 0.020 Uiso 1 1 calc R
C41 C 0.31094(13) 0.29694(5) 0.15531(18) 0.0153(3) Uani 1 1 d .
H41A H 0.2984 0.3255 0.1960 0.018 Uiso 1 1 calc R
H41B H 0.2457 0.2932 0.0441 0.018 Uiso 1 1 calc R
C51 C 0.23052(13) 0.25032(6) 0.25995(19) 0.0173(3) Uani 1 1 d .
H51A H 0.1567 0.2463 0.1561 0.021 Uiso 1 1 calc R
H51B H 0.2250 0.2781 0.3107 0.021 Uiso 1 1 calc R
C61 C 0.25888(13) 0.20705(6) 0.35902(19) 0.0188(3) Uani 1 1 d .
H61A H 0.1980 0.2009 0.3721 0.023 Uiso 1 1 calc R
H61B H 0.2657 0.1794 0.3090 0.023 Uiso 1 1 calc R
C71 C 0.41639(13) 0.17445(5) 0.60621(18) 0.0171(3) Uani 1 1 d .
H71A H 0.4298 0.1499 0.5530 0.020 Uiso 1 1 calc R
H71B H 0.3652 0.1615 0.6301 0.020 Uiso 1 1 calc R
C81 C 0.52808(13) 0.18961(6) 0.75419(19) 0.0175(3) Uani 1 1 d .
H81A H 0.5141 0.2083 0.8196 0.021 Uiso 1 1 calc R
H81B H 0.5750 0.1619 0.8151 0.021 Uiso 1 1 calc R
C91 C 0.70773(12) 0.21881(5) 0.81036(18) 0.0151(3) Uani 1 1 d .
H91A H 0.7405 0.1919 0.7904 0.018 Uiso 1 1 calc R
H91B H 0.7354 0.2175 0.9206 0.018 Uiso 1 1 calc R
C101 C 0.74172(13) 0.26453(6) 0.77680(18) 0.0168(3) Uani 1 1 d .
H10A H 0.7173 0.2915 0.8091 0.020 Uiso 1 1 calc R
H10B H 0.8256 0.2659 0.8337 0.020 Uiso 1 1 calc R
Mn2 Mn 0.258470(18) 0.497528(7) 0.02296(3) 0.01079(6) Uani 1 1 d .
O12 O 0.06682(9) 0.51247(4) -0.10809(12) 0.0147(2) Uani 1 1 d .
O22 O 0.24242(9) 0.55107(4) 0.16273(12) 0.0148(2) Uani 1 1 d .
O32 O 0.43095(9) 0.50224(4) 0.25581(12) 0.0143(2) Uani 1 1 d .
O42 O 0.38513(9) 0.46177(4) -0.00718(12) 0.0163(2) Uani 1 1 d .
O52 O 0.16496(9) 0.46336(4) -0.20450(12) 0.0159(2) Uani 1 1 d .
O62 O 0.27475(11) 0.55841(4) -0.07644(14) 0.0205(3) Uani 1 1 d D
H5W H 0.2588(18) 0.5585(7) -0.1602(19) 0.031 Uiso 1 1 d D
H6W H 0.3006(17) 0.5826(6) -0.035(2) 0.031 Uiso 1 1 d D
O72 O 0.23984(11) 0.43451(4) 0.11336(14) 0.0210(3) Uani 1 1 d D
H7W H 0.1931(16) 0.4163(7) 0.055(2) 0.032 Uiso 1 1 d D
H8W H 0.2664(17) 0.4270(7) 0.1988(18) 0.032 Uiso 1 1 d D
C12 C 0.04842(14) 0.55514(6) -0.05366(19) 0.0195(3) Uani 1 1 d .
H12A H -0.0317 0.5569 -0.0893 0.023 Uiso 1 1 calc R
H12B H 0.0640 0.5828 -0.0950 0.023 Uiso 1 1 calc R
C22 C 0.12892(13) 0.55430(6) 0.12206(19) 0.0189(3) Uani 1 1 d .
H22A H 0.1205 0.5833 0.1654 0.023 Uiso 1 1 calc R
H22B H 0.1129 0.5269 0.1638 0.023 Uiso 1 1 calc R
C32 C 0.33268(13) 0.54784(6) 0.32712(18) 0.0168(3) Uani 1 1 d .
H32A H 0.3220 0.5200 0.3730 0.020 Uiso 1 1 calc R
H32B H 0.3341 0.5763 0.3815 0.020 Uiso 1 1 calc R
C42 C 0.44203(13) 0.54358(5) 0.34180(18) 0.0158(3) Uani 1 1 d .
H42A H 0.4534 0.5718 0.2978 0.019 Uiso 1 1 calc R
H42B H 0.5082 0.5403 0.4528 0.019 Uiso 1 1 calc R
C52 C 0.52163(13) 0.49587(6) 0.23886(19) 0.0204(3) Uani 1 1 d .
H52A H 0.5959 0.4917 0.3423 0.024 Uiso 1 1 calc R
H52B H 0.5268 0.5235 0.1867 0.024 Uiso 1 1 calc R
C62 C 0.49225(14) 0.45266(6) 0.14130(19) 0.0221(4) Uani 1 1 d .
H62A H 0.5525 0.4460 0.1274 0.026 Uiso 1 1 calc R
H62B H 0.4855 0.4252 0.1925 0.026 Uiso 1 1 calc R
C72 C 0.33415(14) 0.42095(6) -0.10518(19) 0.0191(3) Uani 1 1 d .
H72A H 0.3210 0.3963 -0.0517 0.023 Uiso 1 1 calc R
H72B H 0.3850 0.4080 -0.1297 0.023 Uiso 1 1 calc R
C82 C 0.22232(14) 0.43668(6) -0.25253(19) 0.0181(3) Uani 1 1 d .
H82A H 0.2359 0.4563 -0.3171 0.022 Uiso 1 1 calc R
H82B H 0.1759 0.4092 -0.3146 0.022 Uiso 1 1 calc R
C92 C 0.04321(12) 0.46675(5) -0.30979(18) 0.0151(3) Uani 1 1 d .
H92A H 0.0075 0.4400 -0.2943 0.018 Uiso 1 1 calc R
H92B H 0.0175 0.4665 -0.4192 0.018 Uiso 1 1 calc R
C102 C 0.01069(13) 0.51239(6) -0.27437(18) 0.0170(3) Uani 1 1 d .
H10C H 0.0364 0.5394 -0.3050 0.020 Uiso 1 1 calc R
H10D H -0.0732 0.5145 -0.3319 0.020 Uiso 1 1 calc R
N1 N 0.44504(11) 0.15743(4) 0.04060(15) 0.0155(3) Uani 1 1 d .
O81 O 0.42642(11) 0.14785(4) -0.08539(14) 0.0239(3) Uani 1 1 d .
O91 O 0.49737(11) 0.19387(4) 0.11436(16) 0.0300(3) Uani 1 1 d .
O101 O 0.40968(10) 0.13039(4) 0.09806(14) 0.0253(3) Uani 1 1 d .
N2 N 0.18521(11) 0.58989(4) -0.43743(15) 0.0151(3) Uani 1 1 d .
O82 O 0.19256(11) 0.60140(4) -0.54319(14) 0.0252(3) Uani 1 1 d .
O92 O 0.22621(10) 0.55160(4) -0.36552(13) 0.0210(3) Uani 1 1 d .
O102 O 0.13457(11) 0.61623(4) -0.40104(14) 0.0255(3) Uani 1 1 d .
N3 N 0.57043(11) 0.34036(4) 0.94317(15) 0.0160(3) Uani 1 1 d .
O83 O 0.56596(10) 0.35492(4) 1.04903(14) 0.0228(3) Uani 1 1 d .
O93 O 0.51688(10) 0.30422(4) 0.86670(14) 0.0240(3) Uani 1 1 d .
O103 O 0.63082(10) 0.36140(4) 0.91098(13) 0.0211(3) Uani 1 1 d .
N4 N 0.30803(11) 0.40864(4) 0.47524(15) 0.0151(3) Uani 1 1 d .
O84 O 0.33359(10) 0.39039(4) 0.59791(14) 0.0218(3) Uani 1 1 d .
O94 O 0.25000(10) 0.44520(4) 0.42141(15) 0.0269(3) Uani 1 1 d .
O104 O 0.34375(10) 0.38989(4) 0.40276(13) 0.0192(2) Uani 1 1 d .

loop_
_atom_site_aniso_label
_atom_site_aniso_U_11
_atom_site_aniso_U_22
_atom_site_aniso_U_33
_atom_site_aniso_U_23
_atom_site_aniso_U_13
_atom_site_aniso_U_12
Mn1 0.01031(12) 0.01143(11) 0.01241(12) 0.00201(8) 0.00691(10) 0.00128(8)
O11 0.0140(5) 0.0163(5) 0.0133(5) 0.0031(4) 0.0078(5) -0.0001(4)
O21 0.0110(5) 0.0193(5) 0.0137(5) 0.0029(4) 0.0070(5) 0.0008(4)
O31 0.0126(5) 0.0151(5) 0.0159(6) 0.0040(4) 0.0088(5) 0.0018(4)
O41 0.0132(5) 0.0151(5) 0.0151(6) 0.0015(4) 0.0074(5) -0.0010(4)
O51 0.0122(5) 0.0215(6) 0.0160(6) 0.0073(4) 0.0077(5) 0.0004(4)
O61 0.0236(6) 0.0163(6) 0.0159(6) 0.0024(5) 0.0121(6) 0.0062(5)
O71 0.0257(7) 0.0198(6) 0.0146(6) 0.0018(5) 0.0105(6) 0.0095(5)
C11 0.0153(8) 0.0196(8) 0.0226(9) 0.0055(6) 0.0107(7) -0.0016(6)
C21 0.0145(8) 0.0233(8) 0.0219(9) 0.0061(7) 0.0125(7) 0.0004(6)
C31 0.0180(8) 0.0171(8) 0.0130(8) 0.0039(6) 0.0084(7) 0.0020(6)
C41 0.0147(8) 0.0143(7) 0.0142(8) 0.0042(6) 0.0072(7) 0.0029(6)
C51 0.0108(7) 0.0231(8) 0.0173(8) 0.0021(6) 0.0080(7) -0.0007(6)
C61 0.0130(8) 0.0223(8) 0.0175(8) 0.0002(6) 0.0070(7) -0.0054(6)
C71 0.0181(8) 0.0151(7) 0.0174(8) 0.0040(6) 0.0103(7) -0.0012(6)
C81 0.0190(8) 0.0183(8) 0.0171(8) 0.0048(6) 0.0117(7) -0.0006(6)
C91 0.0120(7) 0.0186(8) 0.0114(7) 0.0021(6) 0.0052(7) 0.0018(6)
C101 0.0139(8) 0.0208(8) 0.0122(8) 0.0004(6) 0.0059(7) -0.0014(6)
Mn2 0.00991(12) 0.01120(11) 0.01127(12) -0.00046(8) 0.00629(10) -0.00058(8)
O12 0.0129(5) 0.0165(5) 0.0139(5) 0.0007(4) 0.0075(5) 0.0029(4)
O22 0.0120(5) 0.0188(5) 0.0132(5) -0.0013(4) 0.0072(5) 0.0002(4)
O32 0.0121(5) 0.0168(5) 0.0143(5) -0.0035(4) 0.0079(5) -0.0013(4)
O42 0.0121(5) 0.0195(6) 0.0137(5) -0.0028(4) 0.0057(5) 0.0016(4)
O52 0.0110(5) 0.0197(6) 0.0144(5) -0.0042(4) 0.0061(5) 0.0014(4)
O62 0.0313(7) 0.0157(6) 0.0161(6) -0.0028(5) 0.0149(6) -0.0077(5)
O72 0.0225(6) 0.0206(6) 0.0121(6) 0.0029(5) 0.0060(5) -0.0075(5)
C12 0.0165(8) 0.0189(8) 0.0215(9) -0.0016(6) 0.0104(7) 0.0053(6)
C22 0.0151(8) 0.0240(8) 0.0217(9) -0.0031(7) 0.0131(7) 0.0023(6)
C32 0.0184(8) 0.0183(8) 0.0119(7) -0.0021(6) 0.0080(7) 0.0000(6)
C42 0.0157(8) 0.0155(7) 0.0128(8) -0.0029(6) 0.0067(7) -0.0037(6)
C52 0.0111(7) 0.0317(9) 0.0166(8) -0.0045(7) 0.0072(7) -0.0003(6)
C62 0.0129(8) 0.0321(9) 0.0159(8) -0.0022(7) 0.0057(7) 0.0066(7)
C72 0.0187(8) 0.0173(8) 0.0171(8) -0.0045(6) 0.0083(7) 0.0032(6)
C82 0.0191(8) 0.0180(8) 0.0170(8) -0.0049(6) 0.0107(7) 0.0020(6)
C92 0.0105(7) 0.0185(8) 0.0113(7) 0.0004(6) 0.0037(6) -0.0012(6)
C102 0.0136(8) 0.0210(8) 0.0130(8) 0.0028(6) 0.0060(7) 0.0035(6)
N1 0.0117(6) 0.0151(6) 0.0173(7) 0.0014(5) 0.0072(6) 0.0025(5)
O81 0.0328(7) 0.0258(6) 0.0215(6) -0.0003(5) 0.0207(6) 0.0015(5)
O91 0.0236(7) 0.0177(6) 0.0363(8) -0.0099(5) 0.0109(6) -0.0066(5)
O101 0.0277(7) 0.0313(7) 0.0183(6) 0.0032(5) 0.0144(6) -0.0059(5)
N2 0.0137(6) 0.0149(6) 0.0131(6) -0.0020(5) 0.0060(6) -0.0021(5)
O82 0.0315(7) 0.0289(7) 0.0228(6) 0.0015(5) 0.0202(6) -0.0050(5)
O92 0.0249(6) 0.0165(6) 0.0195(6) 0.0049(5) 0.0120(6) 0.0088(5)
O102 0.0359(7) 0.0214(6) 0.0223(6) 0.0039(5) 0.0190(6) 0.0135(5)
N3 0.0137(6) 0.0152(6) 0.0148(7) 0.0031(5) 0.0061(6) 0.0029(5)
O83 0.0252(6) 0.0280(6) 0.0207(6) 0.0002(5) 0.0167(6) 0.0043(5)
O93 0.0241(6) 0.0197(6) 0.0221(6) -0.0036(5) 0.0103(6) -0.0091(5)
O103 0.0278(6) 0.0187(6) 0.0222(6) -0.0015(5) 0.0178(6) -0.0063(5)
N4 0.0129(6) 0.0138(6) 0.0165(7) -0.0014(5) 0.0076(6) -0.0017(5)
O84 0.0292(7) 0.0224(6) 0.0211(6) 0.0024(5) 0.0188(6) 0.0008(5)
O94 0.0256(7) 0.0203(6) 0.0324(7) 0.0060(5) 0.0159(6) 0.0109(5)
O104 0.0233(6) 0.0203(6) 0.0165(6) -0.0004(4) 0.0131(5) 0.0040(5)

loop_
_atom_type_symbol
_atom_type_description
_atom_type_scat_dispersion_real
_atom_type_scat_dispersion_imag
_atom_type_scat_source
C C 0.0033 0.0016 'International Tables Vol C Tables 4.2.6.8 and 6.1.1.4'
H H 0.0000 0.0000 'International Tables Vol C Tables 4.2.6.8 and 6.1.1.4'
Mn Mn 0.3368 0.7283 'International Tables Vol C Tables 4.2.6.8 and 6.1.1.4'
N N 0.0061 0.0033 'International Tables Vol C Tables 4.2.6.8 and 6.1.1.4'
O O 0.0106 0.0060 'International Tables Vol C Tables 4.2.6.8 and 6.1.1.4'

loop_
_geom_angle_atom_site_label_1
_geom_angle_atom_site_label_2
_geom_angle_atom_site_label_3
_geom_angle
O61 Mn1 O71 176.59(5)
O61 Mn1 O51 89.52(5)
O71 Mn1 O51 87.22(5)
O61 Mn1 O21 82.64(5)
O71 Mn1 O21 100.58(5)
O51 Mn1 O21 143.64(5)
O61 Mn1 O31 97.13(6)
O71 Mn1 O31 84.95(6)
O51 Mn1 O31 143.51(5)
O21 Mn1 O31 72.84(5)
O61 Mn1 O11 90.58(6)
O71 Mn1 O11 89.31(6)
O51 Mn1 O11 71.44(6)
O21 Mn1 O11 73.18(6)
O31 Mn1 O11 143.80(5)
O61 Mn1 O41 87.77(5)
O71 Mn1 O41 90.22(5)
O51 Mn1 O41 70.65(5)
O21 Mn1 O41 143.74(5)
O31 Mn1 O41 73.81(5)
O11 Mn1 O41 142.06(4)
C101 O11 C11 113.55(12)
C101 O11 Mn1 110.29(10)
C11 O11 Mn1 111.23(9)
C31 O21 C21 114.83(12)
C31 O21 Mn1 113.18(9)
C21 O21 Mn1 113.27(10)
C41 O31 C51 114.48(12)
C41 O31 Mn1 113.12(9)
C51 O31 Mn1 110.66(9)
C61 O41 C71 114.14(12)
C61 O41 Mn1 111.34(9)
C71 O41 Mn1 110.37(9)
C91 O51 C81 117.84(12)
C91 O51 Mn1 119.98(10)
C81 O51 Mn1 121.94(9)
Mn1 O61 H1W 119.4(14)
Mn1 O61 H2W 127.4(14)
H1W O61 H2W 110.1(18)
Mn1 O71 H3W 122.1(15)
Mn1 O71 H4W 127.3(15)
H3W O71 H4W 108.1(18)
O11 C11 C21 106.86(13)
O11 C11 H11A 110.4
C21 C11 H11A 110.4
O11 C11 H11B 110.4
C21 C11 H11B 110.4
H11A C11 H11B 108.6
O21 C21 C11 106.39(13)
O21 C21 H21A 110.5
C11 C21 H21A 110.5
O21 C21 H21B 110.5
C11 C21 H21B 110.5
H21A C21 H21B 108.6
O21 C31 C41 105.89(13)
O21 C31 H31A 110.6
C41 C31 H31A 110.6
O21 C31 H31B 110.6
C41 C31 H31B 110.6
H31A C31 H31B 108.7
O31 C41 C31 105.99(12)
O31 C41 H41A 110.5
C31 C41 H41A 110.5
O31 C41 H41B 110.5
C31 C41 H41B 110.5
H41A C41 H41B 108.7
O31 C51 C61 106.53(13)
O31 C51 H51A 110.4
C61 C51 H51A 110.4
O31 C51 H51B 110.4
C61 C51 H51B 110.4
H51A C51 H51B 108.6
O41 C61 C51 107.23(13)
O41 C61 H61A 110.3
C51 C61 H61A 110.3
O41 C61 H61B 110.3
C51 C61 H61B 110.3
H61A C61 H61B 108.5
O41 C71 C81 106.92(13)
O41 C71 H71A 110.3
C81 C71 H71A 110.3
O41 C71 H71B 110.3
C81 C71 H71B 110.3
H71A C71 H71B 108.6
O51 C81 C71 106.65(12)
O51 C81 H81A 110.4
C71 C81 H81A 110.4
O51 C81 H81B 110.4
C71 C81 H81B 110.4
H81A C81 H81B 108.6
O51 C91 C101 106.19(12)
O51 C91 H91A 110.5
C101 C91 H91A 110.5
O51 C91 H91B 110.5
C101 C91 H91B 110.5
H91A C91 H91B 108.7
O11 C101 C91 106.00(13)
O11 C101 H10A 110.5
C91 C101 H10A 110.5
O11 C101 H10B 110.5
C91 C101 H10B 110.5
H10A C101 H10B 108.7
O62 Mn2 O72 177.29(5)
O62 Mn2 O52 89.66(5)
O72 Mn2 O52 87.72(5)
O62 Mn2 O22 81.98(5)
O72 Mn2 O22 100.54(5)
O52 Mn2 O22 143.29(5)
O62 Mn2 O32 96.65(6)
O72 Mn2 O32 85.06(6)
O52 Mn2 O32 143.38(5)
O22 Mn2 O32 73.29(5)
O62 Mn2 O42 87.43(5)
O72 Mn2 O42 91.05(5)
O52 Mn2 O42 70.57(5)
O22 Mn2 O42 143.80(5)
O32 Mn2 O42 73.72(5)
O62 Mn2 O12 90.17(6)
O72 Mn2 O12 89.64(6)
O52 Mn2 O12 71.12(6)
O22 Mn2 O12 73.22(6)
O32 Mn2 O12 144.46(5)
O42 Mn2 O12 141.62(4)
C12 O12 C102 113.22(12)
C12 O12 Mn2 111.01(10)
C102 O12 Mn2 110.02(10)
C32 O22 C22 115.16(12)
C32 O22 Mn2 112.85(9)
C22 O22 Mn2 113.32(10)
C42 O32 C52 114.57(12)
C42 O32 Mn2 112.49(9)
C52 O32 Mn2 110.92(9)
C62 O42 C72 114.15(12)
C62 O42 Mn2 111.18(9)
C72 O42 Mn2 110.53(9)
C92 O52 C82 117.90(12)
C92 O52 Mn2 120.44(10)
C82 O52 Mn2 121.66(9)
Mn2 O62 H5W 121.9(15)
Mn2 O62 H6W 126.6(14)
H5W O62 H6W 111.4(19)
Mn2 O72 H7W 118.9(15)
Mn2 O72 H8W 130.6(15)
H7W O72 H8W 109.9(18)
O12 C12 C22 107.31(13)
O12 C12 H12A 110.3
C22 C12 H12A 110.3
O12 C12 H12B 110.3
C22 C12 H12B 110.3
H12A C12 H12B 108.5
O22 C22 C12 106.32(13)
O22 C22 H22A 110.5
C12 C22 H22A 110.5
O22 C22 H22B 110.5
C12 C22 H22B 110.5
H22A C22 H22B 108.7
O22 C32 C42 106.00(13)
O22 C32 H32A 110.5
C42 C32 H32A 110.5
O22 C32 H32B 110.5
C42 C32 H32B 110.5
H32A C32 H32B 108.7
O32 C42 C32 106.61(12)
O32 C42 H42A 110.4
C32 C42 H42A 110.4
O32 C42 H42B 110.4
C32 C42 H42B 110.4
H42A C42 H42B 108.6
O32 C52 C62 106.47(13)
O32 C52 H52A 110.4
C62 C52 H52A 110.4
O32 C52 H52B 110.4
C62 C52 H52B 110.4
H52A C52 H52B 108.6
O42 C62 C52 107.05(13)
O42 C62 H62A 110.3
C52 C62 H62A 110.3
O42 C62 H62B 110.3
C52 C62 H62B 110.3
H62A C62 H62B 108.6
O42 C72 C82 106.83(13)
O42 C72 H72A 110.4
C82 C72 H72A 110.4
O42 C72 H72B 110.4
C82 C72 H72B 110.4
H72A C72 H72B 108.6
O52 C82 C72 106.38(13)
O52 C82 H82A 110.5
C72 C82 H82A 110.5
O52 C82 H82B 110.5
C72 C82 H82B 110.5
H82A C82 H82B 108.6
O52 C92 C102 106.61(13)
O52 C92 H92A 110.4
C102 C92 H92A 110.4
O52 C92 H92B 110.4
C102 C92 H92B 110.4
H92A C92 H92B 108.6
O12 C102 C92 106.24(12)
O12 C102 H10C 110.5
C92 C102 H10C 110.5
O12 C102 H10D 110.5
C92 C102 H10D 110.5
H10C C102 H10D 108.7
O81 N1 O91 121.92(14)
O81 N1 O101 119.97(13)
O91 N1 O101 118.11(14)
O82 N2 O92 120.98(13)
O82 N2 O102 120.37(13)
O92 N2 O102 118.65(13)
O83 N3 O93 121.27(14)
O83 N3 O103 120.38(13)
O93 N3 O103 118.35(13)
O84 N4 O94 122.01(14)
O84 N4 O104 119.21(13)
O94 N4 O104 118.77(13)

loop_
_geom_bond_atom_site_label_1
_geom_bond_atom_site_label_2
_geom_bond_distance
Mn1 O61 2.1224(13)
Mn1 O71 2.1243(13)
Mn1 O51 2.1750(15)
Mn1 O21 2.2429(12)
Mn1 O31 2.2570(19)
Mn1 O11 2.2899(15)
Mn1 O41 2.2901(12)
O11 C101 1.4413(19)
O11 C11 1.4415(19)
O21 C31 1.436(2)
O21 C21 1.4459(18)
O31 C41 1.4451(18)
O31 C51 1.4453(18)
O41 C61 1.437(2)
O41 C71 1.4460(19)
O51 C91 1.432(2)
O51 C81 1.4343(19)
O61 H1W 0.793(15)
O61 H2W 0.783(15)
O71 H3W 0.796(15)
O71 H4W 0.781(15)
C11 C21 1.504(2)
C11 H11A 0.9900
C11 H11B 0.9900
C21 H21A 0.9900
C21 H21B 0.9900
C31 C41 1.513(2)
C31 H31A 0.9900
C31 H31B 0.9900
C41 H41A 0.9900
C41 H41B 0.9900
C51 C61 1.508(2)
C51 H51A 0.9900
C51 H51B 0.9900
C61 H61A 0.9900
C61 H61B 0.9900
C71 C81 1.508(2)
C71 H71A 0.9900
C71 H71B 0.9900
C81 H81A 0.9900
C81 H81B 0.9900
C91 C101 1.508(2)
C91 H91A 0.9900
C91 H91B 0.9900
C101 H10A 0.9900
C101 H10B 0.9900
Mn2 O62 2.1129(13)
Mn2 O72 2.1249(13)
Mn2 O52 2.1833(15)
Mn2 O22 2.2410(12)
Mn2 O32 2.2524(19)
Mn2 O42 2.2882(12)
Mn2 O12 2.2962(15)
O12 C12 1.4396(19)
O12 C102 1.4435(19)
O22 C32 1.437(2)
O22 C22 1.4394(19)
O32 C42 1.4430(19)
O32 C52 1.4448(18)
O42 C62 1.437(2)
O42 C72 1.4423(19)
O52 C92 1.4292(19)
O52 C82 1.4296(18)
O62 H5W 0.777(15)
O62 H6W 0.784(15)
O72 H7W 0.787(15)
O72 H8W 0.777(15)
C12 C22 1.506(2)
C12 H12A 0.9900
C12 H12B 0.9900
C22 H22A 0.9900
C22 H22B 0.9900
C32 C42 1.507(2)
C32 H32A 0.9900
C32 H32B 0.9900
C42 H42A 0.9900
C42 H42B 0.9900
C52 C62 1.503(2)
C52 H52A 0.9900
C52 H52B 0.9900
C62 H62A 0.9900
C62 H62B 0.9900
C72 C82 1.507(2)
C72 H72A 0.9900
C72 H72B 0.9900
C82 H82A 0.9900
C82 H82B 0.9900
C92 C102 1.506(2)
C92 H92A 0.9900
C92 H92B 0.9900
C102 H10C 0.9900
C102 H10D 0.9900
N1 O81 1.2322(17)
N1 O91 1.2526(18)
N1 O101 1.2655(17)
N2 O82 1.2356(17)
N2 O92 1.2574(17)
N2 O102 1.2631(17)
N3 O83 1.2396(17)
N3 O93 1.2579(18)
N3 O103 1.2664(17)
N4 O84 1.2376(18)
N4 O94 1.2427(18)
N4 O104 1.2765(17)

loop_
_geom_torsion_atom_site_label_1
_geom_torsion_atom_site_label_2
_geom_torsion_atom_site_label_3
_geom_torsion_atom_site_label_4
_geom_torsion
O61 Mn1 O11 C101 61.98(10)
O71 Mn1 O11 C101 -114.62(10)
O51 Mn1 O11 C101 -27.33(9)
O21 Mn1 O11 C101 144.11(10)
O31 Mn1 O11 C101 164.91(8)
O41 Mn1 O11 C101 -25.14(12)
O61 Mn1 O11 C11 -64.93(10)
O71 Mn1 O11 C11 118.47(10)
O51 Mn1 O11 C11 -154.24(10)
O21 Mn1 O11 C11 17.20(9)
O31 Mn1 O11 C11 38.00(12)
O41 Mn1 O11 C11 -152.05(9)
O61 Mn1 O21 C31 -118.29(10)
O71 Mn1 O21 C31 62.84(10)
O51 Mn1 O21 C31 162.64(9)
O31 Mn1 O21 C31 -18.45(9)
O11 Mn1 O21 C31 148.87(10)
O41 Mn1 O21 C31 -42.31(13)
O61 Mn1 O21 C21 108.75(11)
O71 Mn1 O21 C21 -70.13(11)
O51 Mn1 O21 C21 29.67(13)
O31 Mn1 O21 C21 -151.42(11)
O11 Mn1 O21 C21 15.91(10)
O41 Mn1 O21 C21 -175.27(9)
O61 Mn1 O31 C41 64.83(10)
O71 Mn1 O31 C41 -117.88(10)
O51 Mn1 O31 C41 163.75(9)
O21 Mn1 O31 C41 -15.17(9)
O11 Mn1 O31 C41 -36.00(12)
O41 Mn1 O31 C41 150.41(10)
O61 Mn1 O31 C51 -65.14(10)
O71 Mn1 O31 C51 112.14(10)
O51 Mn1 O31 C51 33.77(12)
O21 Mn1 O31 C51 -145.14(10)
O11 Mn1 O31 C51 -165.98(9)
O41 Mn1 O31 C51 20.43(9)
O61 Mn1 O41 C61 111.00(10)
O71 Mn1 O41 C61 -71.75(10)
O51 Mn1 O41 C61 -158.72(10)
O21 Mn1 O41 C61 36.65(13)
O31 Mn1 O41 C61 12.92(9)
O11 Mn1 O41 C61 -160.92(9)
O61 Mn1 O41 C71 -121.16(10)
O71 Mn1 O41 C71 56.09(10)
O51 Mn1 O41 C71 -30.88(9)
O21 Mn1 O41 C71 164.48(9)
O31 Mn1 O41 C71 140.76(10)
O11 Mn1 O41 C71 -33.08(12)
O61 Mn1 O51 C91 -94.00(11)
O71 Mn1 O51 C91 86.98(11)
O21 Mn1 O51 C91 -17.14(14)
O31 Mn1 O51 C91 164.61(9)
O11 Mn1 O51 C91 -3.23(10)
O41 Mn1 O51 C91 178.19(11)
O61 Mn1 O51 C81 91.87(12)
O71 Mn1 O51 C81 -87.15(12)
O21 Mn1 O51 C81 168.74(10)
O31 Mn1 O51 C81 -9.51(14)
O11 Mn1 O51 C81 -177.36(12)
O41 Mn1 O51 C81 4.07(10)
C101 O11 C11 C21 -171.08(12)
Mn1 O11 C11 C21 -45.97(14)
C31 O21 C21 C11 -177.03(12)
Mn1 O21 C21 C11 -44.86(14)
O11 C11 C21 O21 59.27(16)
C21 O21 C31 C41 179.22(12)
Mn1 O21 C31 C41 47.01(13)
C51 O31 C41 C31 171.93(12)
Mn1 O31 C41 C31 43.91(13)
O21 C31 C41 O31 -58.46(15)
C41 O31 C51 C61 -178.60(12)
Mn1 O31 C51 C61 -49.34(14)
C71 O41 C61 C51 -168.41(13)
Mn1 O41 C61 C51 -42.63(14)
O31 C51 C61 O41 60.99(16)
C61 O41 C71 C81 178.51(12)
Mn1 O41 C71 C81 52.23(13)
C91 O51 C81 C71 -152.53(13)
Mn1 O51 C81 C71 21.72(16)
O41 C71 C81 O51 -46.83(16)
C81 O51 C91 C101 -154.56(13)
Mn1 O51 C91 C101 31.07(15)
C11 O11 C101 C91 177.43(12)
Mn1 O11 C101 C91 51.82(13)
O51 C91 C101 O11 -52.60(15)
O62 Mn2 O12 C12 -65.41(10)
O72 Mn2 O12 C12 117.29(10)
O52 Mn2 O12 C12 -155.00(10)
O22 Mn2 O12 C12 16.17(9)
O32 Mn2 O12 C12 36.32(12)
O42 Mn2 O12 C12 -151.48(9)
O62 Mn2 O12 C102 60.70(10)
O72 Mn2 O12 C102 -116.60(10)
O52 Mn2 O12 C102 -28.89(9)
O22 Mn2 O12 C102 142.27(10)
O32 Mn2 O12 C102 162.43(9)
O42 Mn2 O12 C102 -25.37(12)
O62 Mn2 O22 C32 -117.36(10)
O72 Mn2 O22 C32 63.63(10)
O52 Mn2 O22 C32 164.11(9)
O32 Mn2 O22 C32 -17.90(9)
O42 Mn2 O22 C32 -42.97(13)
O12 Mn2 O22 C32 150.03(10)
O62 Mn2 O22 C22 109.47(11)
O72 Mn2 O22 C22 -69.54(11)
O52 Mn2 O22 C22 30.94(13)
O32 Mn2 O22 C22 -151.06(11)
O42 Mn2 O22 C22 -176.14(9)
O12 Mn2 O22 C22 16.86(9)
O62 Mn2 O32 C42 64.18(10)
O72 Mn2 O32 C42 -117.93(10)
O52 Mn2 O32 C42 162.64(9)
O22 Mn2 O32 C42 -15.36(9)
O42 Mn2 O32 C42 149.53(10)
O12 Mn2 O32 C42 -35.51(12)
O62 Mn2 O32 C52 -65.61(10)
O72 Mn2 O32 C52 112.28(10)
O52 Mn2 O32 C52 32.85(13)
O22 Mn2 O32 C52 -145.15(10)
O42 Mn2 O32 C52 19.74(9)
O12 Mn2 O32 C52 -165.30(9)
O62 Mn2 O42 C62 111.43(11)
O72 Mn2 O42 C62 -70.81(11)
O52 Mn2 O42 C62 -158.01(11)
O22 Mn2 O42 C62 38.75(13)
O32 Mn2 O42 C62 13.74(10)
O12 Mn2 O42 C62 -161.54(9)
O62 Mn2 O42 C72 -120.71(10)
O72 Mn2 O42 C72 57.05(10)
O52 Mn2 O42 C72 -30.16(9)
O22 Mn2 O42 C72 166.61(9)
O32 Mn2 O42 C72 141.59(10)
O12 Mn2 O42 C72 -33.69(12)
O62 Mn2 O52 C92 -90.85(11)
O72 Mn2 O52 C92 89.84(11)
O22 Mn2 O52 C92 -14.81(14)
O32 Mn2 O52 C92 168.41(9)
O42 Mn2 O52 C92 -178.25(11)
O12 Mn2 O52 C92 -0.56(10)
O62 Mn2 O52 C82 89.80(12)
O72 Mn2 O52 C82 -89.51(12)
O22 Mn2 O52 C82 165.85(10)
O32 Mn2 O52 C82 -10.93(14)
O42 Mn2 O52 C82 2.41(10)
O12 Mn2 O52 C82 -179.90(11)
C102 O12 C12 C22 -169.25(12)
Mn2 O12 C12 C22 -44.94(14)
C32 O22 C22 C12 -177.54(12)
Mn2 O22 C22 C12 -45.49(14)
O12 C12 C22 O22 59.19(16)
C22 O22 C32 C42 178.58(12)
Mn2 O22 C32 C42 46.30(13)
C52 O32 C42 C32 172.05(12)
Mn2 O32 C42 C32 44.16(13)
O22 C32 C42 O32 -58.58(15)
C42 O32 C52 C62 -177.62(13)
Mn2 O32 C52 C62 -48.94(15)
C72 O42 C62 C52 -169.39(13)
Mn2 O42 C62 C52 -43.52(15)
O32 C52 C62 O42 61.20(17)
C62 O42 C72 C82 178.59(13)
Mn2 O42 C72 C82 52.39(14)
C92 O52 C82 C72 -155.55(13)
Mn2 O52 C82 C72 23.81(16)
O42 C72 C82 O52 -48.16(16)
C82 O52 C92 C102 -152.65(13)
Mn2 O52 C92 C102 27.98(15)
C12 O12 C102 C92 177.32(12)
Mn2 O12 C102 C92 52.47(13)
O52 C92 C102 O12 -51.21(16)
